data_4066203
loop_
_publ_author_name
'Gyepes, R\'obert'
'Varga, Vojtech'
'Hor\'a\<cek, Michal'
'Kubi\<sta, Ji\<r\'i'
'Pinkas, Ji\<r\'i'
'Mach, Karel'

_publ_section_title
;
 Influence of the Ti&#x2212;O&#x2212;C Angle on the Oxygen-to-Titanium
 \p-Donation in [Cp2*Ti(III)OR] Complexes&#x2225;
;
_journal_issue 17
_journal_name_full Organometallics
_journal_page_first 3780
_journal_paper_doi 10.1021/om1003495
_journal_volume 29
_journal_year 2010
_chemical_formula_moiety '? C23 H35 O Ti'
_chemical_formula_sum 'C23 H35 O Ti'
_chemical_formula_weight 375.41
_chemical_name_systematic
; 
 ? 
;
_space_group_IT_number 2
_symmetry_cell_setting triclinic
_symmetry_space_group_name_Hall '-P 1'
_symmetry_space_group_name_H-M 'P -1'
_atom_sites_solution_hydrogens geom
_atom_sites_solution_primary direct
_atom_sites_solution_secondary difmap
_audit_creation_method SHELXL-97
_cell_angle_alpha 85.006(3)
_cell_angle_beta 75.619(3)
_cell_angle_gamma 69.674(2)
_cell_formula_units_Z 2
_cell_length_a 8.6373(4)
_cell_length_b 8.9208(4)
_cell_length_c 15.1205(8)
_cell_measurement_reflns_used 4462
_cell_measurement_temperature 150(1)
_cell_measurement_theta_max 27.48
_cell_measurement_theta_min 1.00
_cell_volume 1058.28(9)
_computing_cell_refinement 'HKL Scalepack (Otwinowski & Minor, 1997)'
_computing_data_collection 'Collect (Nonius BV, 1997-2000)'
_computing_data_reduction 'HKL Denzo and Scalepack (Otwinowski & Minor, 1997)'
_computing_molecular_graphics 'PLATON (Spek, 2001)'
_computing_structure_refinement 'SHELXL-97 (Sheldrick, 1997)'
_computing_structure_solution 'SIR97 (Altomare et al., 1994)'
_diffrn_ambient_temperature 150(1)
_diffrn_detector_area_resol_mean 9.091
_diffrn_measured_fraction_theta_full 0.997
_diffrn_measured_fraction_theta_max 0.997
_diffrn_measurement_device_type KappaCCD
_diffrn_measurement_method '\w and \p scans to fill the Ewald sphere'
_diffrn_radiation_monochromator 'horizontally mounted graphite crystal'
_diffrn_radiation_source 'fine-focus sealed tube'
_diffrn_radiation_type MoK\a
_diffrn_radiation_wavelength 0.71073
_diffrn_reflns_av_R_equivalents 0.0000
_diffrn_reflns_av_sigmaI/netI 0.0661
_diffrn_reflns_limit_h_max 11
_diffrn_reflns_limit_h_min -11
_diffrn_reflns_limit_k_max 11
_diffrn_reflns_limit_k_min -11
_diffrn_reflns_limit_l_max 19
_diffrn_reflns_limit_l_min -19
_diffrn_reflns_number 16396
_diffrn_reflns_theta_full 27.48
_diffrn_reflns_theta_max 27.48
_diffrn_reflns_theta_min 1.39
_exptl_absorpt_coefficient_mu 0.412
_exptl_absorpt_correction_type none
_exptl_crystal_colour green
_exptl_crystal_density_diffrn 1.178
_exptl_crystal_density_method 'not measured'
_exptl_crystal_description prism
_exptl_crystal_F_000 406
_exptl_crystal_size_max 0.62
_exptl_crystal_size_mid 0.35
_exptl_crystal_size_min 0.18
_refine_diff_density_max 0.289
_refine_diff_density_min -0.326
_refine_diff_density_rms 0.062
_refine_ls_extinction_method none
_refine_ls_goodness_of_fit_ref 1.012
_refine_ls_hydrogen_treatment constr
_refine_ls_matrix_type full
_refine_ls_number_parameters 237
_refine_ls_number_reflns 4826
_refine_ls_number_restraints 0
_refine_ls_restrained_S_all 1.012
_refine_ls_R_factor_all 0.0810
_refine_ls_R_factor_gt 0.0481
_refine_ls_shift/su_max 0.001
_refine_ls_shift/su_mean 0.000
_refine_ls_structure_factor_coef Fsqd
_refine_ls_weighting_details 'calc w=1/[\s^2^(Fo^2^)+(0.0461P)^2^+0.6728P] where P=(Fo^2^+2Fc^2^)/3'
_refine_ls_weighting_scheme calc
_refine_ls_wR_factor_gt 0.1026
_refine_ls_wR_factor_ref 0.1161
_reflns_number_gt 3485
_reflns_number_total 4826
_reflns_threshold_expression >2sigma(I)
_cod_data_source_file om1003495_si_001.cif
_cod_data_source_block compound_2
_cod_original_sg_symbol_H-M P-1
_cod_database_code 4066203

loop_
_symmetry_equiv_pos_as_xyz
'x, y, z'
'-x, -y, -z'

loop_
_atom_site_label
_atom_site_type_symbol
_atom_site_fract_x
_atom_site_fract_y
_atom_site_fract_z
_atom_site_U_iso_or_equiv
_atom_site_adp_type
_atom_site_occupancy
_atom_site_symmetry_multiplicity
_atom_site_calc_flag
_atom_site_refinement_flags
Ti1 Ti 0.65614(5) 0.29846(5) 0.24779(3) 0.01980(12) Uani 1 1 d .
O1 O 0.53432(19) 0.2040(2) 0.34191(11) 0.0306(4) Uani 1 1 d .
C1 C 0.4067(3) 0.3304(3) 0.20541(16) 0.0232(5) Uani 1 1 d .
C2 C 0.5412(3) 0.2484(3) 0.13282(16) 0.0254(5) Uani 1 1 d .
C3 C 0.6291(3) 0.3539(3) 0.09120(16) 0.0257(5) Uani 1 1 d .
C4 C 0.5496(3) 0.5009(3) 0.13948(17) 0.0257(5) Uani 1 1 d .
C5 C 0.4133(3) 0.4868(3) 0.21010(17) 0.0257(5) Uani 1 1 d .
C6 C 0.2939(3) 0.2586(3) 0.27373(17) 0.0286(5) Uani 1 1 d .
H6A H 0.2735 0.1753 0.2435 0.034 Uiso 1 1 calc R
H6B H 0.1829 0.3424 0.2966 0.034 Uiso 1 1 calc R
C7 C 0.5777(4) 0.0814(3) 0.10066(19) 0.0391(6) Uani 1 1 d .
H7A H 0.5337 0.0198 0.1513 0.059 Uiso 1 1 calc R
H7B H 0.7005 0.0293 0.0792 0.059 Uiso 1 1 calc R
H7C H 0.5224 0.0868 0.0506 0.059 Uiso 1 1 calc R
C8 C 0.7637(3) 0.3223(3) 0.00375(17) 0.0356(6) Uani 1 1 d .
H8A H 0.8409 0.2116 0.0034 0.053 Uiso 1 1 calc R
H8B H 0.8278 0.3954 -0.0011 0.053 Uiso 1 1 calc R
H8C H 0.7103 0.3391 -0.0481 0.053 Uiso 1 1 calc R
C9 C 0.5875(3) 0.6540(3) 0.1130(2) 0.0382(6) Uani 1 1 d .
H9A H 0.4934 0.7313 0.0905 0.057 Uiso 1 1 calc R
H9B H 0.6923 0.6317 0.0650 0.057 Uiso 1 1 calc R
H9C H 0.6014 0.6983 0.1665 0.057 Uiso 1 1 calc R
C10 C 0.2901(3) 0.6185(3) 0.2741(2) 0.0419(7) Uani 1 1 d .
H10A H 0.3526 0.6745 0.2964 0.063 Uiso 1 1 calc R
H10B H 0.2276 0.5726 0.3260 0.063 Uiso 1 1 calc R
H10C H 0.2100 0.6941 0.2417 0.063 Uiso 1 1 calc R
C11 C 0.8153(3) 0.2930(3) 0.35783(16) 0.0239(5) Uani 1 1 d .
C12 C 0.8884(3) 0.1439(3) 0.31222(16) 0.0242(5) Uani 1 1 d .
C13 C 0.9547(3) 0.1710(3) 0.21906(16) 0.0254(5) Uani 1 1 d .
C14 C 0.9259(3) 0.3381(3) 0.20799(16) 0.0255(5) Uani 1 1 d .
C15 C 0.8361(3) 0.4131(3) 0.29320(16) 0.0246(5) Uani 1 1 d .
C16 C 0.7306(3) 0.3177(3) 0.45745(17) 0.0374(6) Uani 1 1 d .
H16A H 0.6541 0.2552 0.4751 0.056 Uiso 1 1 calc R
H16B H 0.6652 0.4313 0.4689 0.056 Uiso 1 1 calc R
H16C H 0.8170 0.2827 0.4934 0.056 Uiso 1 1 calc R
C17 C 0.8923(3) -0.0137(3) 0.3573(2) 0.0385(7) Uani 1 1 d .
H17A H 0.9070 -0.0912 0.3111 0.058 Uiso 1 1 calc R
H17B H 0.7854 -0.0001 0.4026 0.058 Uiso 1 1 calc R
H17C H 0.9871 -0.0528 0.3875 0.058 Uiso 1 1 calc R
C18 C 1.0568(3) 0.0432(3) 0.1486(2) 0.0423(7) Uani 1 1 d .
H18A H 1.1752 0.0023 0.1537 0.063 Uiso 1 1 calc R
H18B H 1.0514 0.0882 0.0875 0.063 Uiso 1 1 calc R
H18C H 1.0103 -0.0443 0.1586 0.063 Uiso 1 1 calc R
C19 C 1.0100(3) 0.4137(4) 0.12623(19) 0.0419(7) Uani 1 1 d .
H19A H 0.9356 0.5233 0.1190 0.063 Uiso 1 1 calc R
H19B H 1.0310 0.3516 0.0715 0.063 Uiso 1 1 calc R
H19C H 1.1180 0.4155 0.1349 0.063 Uiso 1 1 calc R
C20 C 0.7917(4) 0.5872(3) 0.3142(2) 0.0409(7) Uani 1 1 d .
H20A H 0.8737 0.5995 0.3453 0.061 Uiso 1 1 calc R
H20B H 0.6773 0.6267 0.3539 0.061 Uiso 1 1 calc R
H20C H 0.7954 0.6487 0.2572 0.061 Uiso 1 1 calc R
C21 C 0.3742(3) 0.1828(3) 0.35587(17) 0.0261(5) Uani 1 1 d .
C22 C 0.4028(4) 0.0044(3) 0.3621(2) 0.0427(7) Uani 1 1 d .
H22A H 0.4818 -0.0484 0.3063 0.064 Uiso 1 1 calc R
H22B H 0.2943 -0.0129 0.3693 0.064 Uiso 1 1 calc R
H22C H 0.4507 -0.0406 0.4149 0.064 Uiso 1 1 calc R
C23 C 0.2619(3) 0.2637(3) 0.44466(19) 0.0408(7) Uani 1 1 d .
H23A H 0.3156 0.2159 0.4951 0.061 Uiso 1 1 calc R
H23B H 0.1512 0.2495 0.4555 0.061 Uiso 1 1 calc R
H23C H 0.2465 0.3781 0.4408 0.061 Uiso 1 1 calc R

loop_
_atom_site_aniso_label
_atom_site_aniso_U_11
_atom_site_aniso_U_22
_atom_site_aniso_U_33
_atom_site_aniso_U_23
_atom_site_aniso_U_13
_atom_site_aniso_U_12
Ti1 0.0180(2) 0.0203(2) 0.0225(2) 0.00305(15) -0.00636(16) -0.00782(16)
O1 0.0241(8) 0.0433(10) 0.0310(10) 0.0135(8) -0.0112(7) -0.0195(8)
C1 0.0190(11) 0.0277(12) 0.0264(13) 0.0060(10) -0.0106(10) -0.0098(9)
C2 0.0286(12) 0.0283(12) 0.0243(13) 0.0032(10) -0.0104(10) -0.0136(10)
C3 0.0265(12) 0.0312(12) 0.0245(13) 0.0062(10) -0.0111(10) -0.0139(10)
C4 0.0251(12) 0.0244(12) 0.0315(14) 0.0094(10) -0.0157(10) -0.0089(10)
C5 0.0212(11) 0.0253(12) 0.0309(14) 0.0045(10) -0.0112(10) -0.0056(9)
C6 0.0221(12) 0.0365(13) 0.0318(14) 0.0039(11) -0.0095(10) -0.0142(10)
C7 0.0547(17) 0.0358(15) 0.0350(16) -0.0023(12) -0.0108(13) -0.0245(13)
C8 0.0368(14) 0.0514(16) 0.0237(14) 0.0041(12) -0.0060(11) -0.0229(13)
C9 0.0413(15) 0.0302(13) 0.0491(18) 0.0146(12) -0.0204(13) -0.0161(12)
C10 0.0346(15) 0.0274(13) 0.0546(19) 0.0016(12) -0.0087(13) -0.0006(11)
C11 0.0185(11) 0.0323(12) 0.0237(13) 0.0016(10) -0.0078(9) -0.0104(10)
C12 0.0173(11) 0.0252(12) 0.0308(14) 0.0049(10) -0.0094(10) -0.0065(9)
C13 0.0178(11) 0.0307(12) 0.0265(13) -0.0014(10) -0.0064(10) -0.0055(10)
C14 0.0199(11) 0.0341(13) 0.0269(13) 0.0088(10) -0.0087(10) -0.0142(10)
C15 0.0207(11) 0.0257(12) 0.0324(14) 0.0027(10) -0.0116(10) -0.0108(9)
C16 0.0323(14) 0.0511(16) 0.0292(15) -0.0021(12) -0.0077(11) -0.0137(12)
C17 0.0297(13) 0.0303(14) 0.0541(19) 0.0135(12) -0.0147(13) -0.0082(11)
C18 0.0287(14) 0.0466(16) 0.0423(17) -0.0141(13) -0.0024(12) -0.0021(12)
C19 0.0326(14) 0.0636(19) 0.0388(17) 0.0198(14) -0.0145(12) -0.0282(13)
C20 0.0447(16) 0.0297(13) 0.058(2) 0.0004(13) -0.0223(14) -0.0172(12)
C21 0.0208(11) 0.0307(12) 0.0304(14) 0.0076(10) -0.0072(10) -0.0139(10)
C22 0.0445(16) 0.0355(15) 0.0529(19) 0.0108(13) -0.0169(14) -0.0180(13)
C23 0.0363(15) 0.0496(17) 0.0354(16) 0.0024(13) -0.0051(12) -0.0161(13)

loop_
_atom_type_symbol
_atom_type_description
_atom_type_scat_dispersion_real
_atom_type_scat_dispersion_imag
_atom_type_scat_source
C C 0.0033 0.0016 'International Tables Vol C Tables 4.2.6.8 and 6.1.1.4'
H H 0.0000 0.0000 'International Tables Vol C Tables 4.2.6.8 and 6.1.1.4'
O O 0.0106 0.0060 'International Tables Vol C Tables 4.2.6.8 and 6.1.1.4'
Ti Ti 0.2776 0.4457 'International Tables Vol C Tables 4.2.6.8 and 6.1.1.4'

loop_
_geom_angle_atom_site_label_1
_geom_angle_atom_site_label_2
_geom_angle_atom_site_label_3
_geom_angle
O1 Ti1 C1 74.90(7)
O1 Ti1 C2 95.53(8)
C1 Ti1 C2 35.35(8)
O1 Ti1 C5 94.73(8)
C1 Ti1 C5 35.54(8)
C2 Ti1 C5 58.49(8)
O1 Ti1 C13 113.86(8)
C1 Ti1 C13 147.30(9)
C2 Ti1 C13 112.43(8)
C5 Ti1 C13 151.18(9)
O1 Ti1 C12 82.72(7)
C1 Ti1 C12 151.39(8)
C2 Ti1 C12 133.33(8)
C5 Ti1 C12 167.99(8)
C13 Ti1 C12 34.64(8)
O1 Ti1 C15 115.22(8)
C1 Ti1 C15 149.60(8)
C2 Ti1 C15 149.21(8)
C5 Ti1 C15 114.21(8)
C13 Ti1 C15 57.79(8)
C12 Ti1 C15 57.36(8)
O1 Ti1 C11 83.60(7)
C1 Ti1 C11 152.86(8)
C2 Ti1 C11 167.78(8)
C5 Ti1 C11 133.72(8)
C13 Ti1 C11 57.57(8)
C12 Ti1 C11 34.44(8)
C15 Ti1 C11 34.40(8)
O1 Ti1 C14 138.20(7)
C1 Ti1 C14 146.86(8)
C2 Ti1 C14 119.78(8)
C5 Ti1 C14 121.78(8)
C13 Ti1 C14 34.76(8)
C12 Ti1 C14 57.22(8)
C15 Ti1 C14 34.41(8)
C11 Ti1 C14 57.04(8)
O1 Ti1 C4 128.58(7)
C1 Ti1 C4 57.84(8)
C2 Ti1 C4 57.37(8)
C5 Ti1 C4 34.40(8)
C13 Ti1 C4 116.79(8)
C12 Ti1 C4 148.38(8)
C15 Ti1 C4 98.83(8)
C11 Ti1 C4 131.84(8)
C14 Ti1 C4 91.25(8)
O1 Ti1 C3 129.32(7)
C1 Ti1 C3 57.91(8)
C2 Ti1 C3 34.51(8)
C5 Ti1 C3 57.47(8)
C13 Ti1 C3 98.76(8)
C12 Ti1 C3 132.47(8)
C15 Ti1 C3 114.86(8)
C11 Ti1 C3 146.84(8)
C14 Ti1 C3 90.08(8)
C4 Ti1 C3 34.04(8)
C21 O1 Ti1 132.70(14)
C2 C1 C5 107.8(2)
C2 C1 C6 126.0(2)
C5 C1 C6 125.6(2)
C2 C1 Ti1 73.55(12)
C5 C1 Ti1 73.60(12)
C6 C1 Ti1 112.04(14)
C1 C2 C3 108.4(2)
C1 C2 C7 126.0(2)
C3 C2 C7 125.5(2)
C1 C2 Ti1 71.10(13)
C3 C2 Ti1 75.88(13)
C7 C2 Ti1 122.26(16)
C2 C3 C4 107.6(2)
C2 C3 C8 125.3(2)
C4 C3 C8 126.5(2)
C2 C3 Ti1 69.60(13)
C4 C3 Ti1 72.76(13)
C8 C3 Ti1 129.86(16)
C5 C4 C3 108.4(2)
C5 C4 C9 124.9(2)
C3 C4 C9 126.2(2)
C5 C4 Ti1 70.02(12)
C3 C4 Ti1 73.20(12)
C9 C4 Ti1 128.72(16)
C4 C5 C1 107.8(2)
C4 C5 C10 125.6(2)
C1 C5 C10 126.5(2)
C4 C5 Ti1 75.58(12)
C1 C5 Ti1 70.86(12)
C10 C5 Ti1 122.58(17)
C1 C6 C21 111.61(18)
C1 C6 H6A 109.3
C21 C6 H6A 109.3
C1 C6 H6B 109.3
C21 C6 H6B 109.3
H6A C6 H6B 108.0
C2 C7 H7A 109.5
C2 C7 H7B 109.5
H7A C7 H7B 109.5
C2 C7 H7C 109.5
H7A C7 H7C 109.5
H7B C7 H7C 109.5
C3 C8 H8A 109.5
C3 C8 H8B 109.5
H8A C8 H8B 109.5
C3 C8 H8C 109.5
H8A C8 H8C 109.5
H8B C8 H8C 109.5
C4 C9 H9A 109.5
C4 C9 H9B 109.5
H9A C9 H9B 109.5
C4 C9 H9C 109.5
H9A C9 H9C 109.5
H9B C9 H9C 109.5
C5 C10 H10A 109.5
C5 C10 H10B 109.5
H10A C10 H10B 109.5
C5 C10 H10C 109.5
H10A C10 H10C 109.5
H10B C10 H10C 109.5
C15 C11 C12 108.1(2)
C15 C11 C16 126.4(2)
C12 C11 C16 125.5(2)
C15 C11 Ti1 72.43(12)
C12 C11 Ti1 72.39(13)
C16 C11 Ti1 120.86(15)
C11 C12 C13 108.31(19)
C11 C12 C17 124.5(2)
C13 C12 C17 127.2(2)
C11 C12 Ti1 73.16(12)
C13 C12 Ti1 72.15(12)
C17 C12 Ti1 120.54(15)
C12 C13 C14 107.5(2)
C12 C13 C18 125.5(2)
C14 C13 C18 126.6(2)
C12 C13 Ti1 73.21(12)
C14 C13 Ti1 73.67(12)
C18 C13 Ti1 124.79(16)
C15 C14 C13 108.1(2)
C15 C14 C19 125.8(2)
C13 C14 C19 124.9(2)
C15 C14 Ti1 72.28(13)
C13 C14 Ti1 71.57(12)
C19 C14 Ti1 131.96(16)
C11 C15 C14 108.0(2)
C11 C15 C20 125.7(2)
C14 C15 C20 125.8(2)
C11 C15 Ti1 73.17(12)
C14 C15 Ti1 73.31(13)
C20 C15 Ti1 125.56(15)
C11 C16 H16A 109.5
C11 C16 H16B 109.5
H16A C16 H16B 109.5
C11 C16 H16C 109.5
H16A C16 H16C 109.5
H16B C16 H16C 109.5
C12 C17 H17A 109.5
C12 C17 H17B 109.5
H17A C17 H17B 109.5
C12 C17 H17C 109.5
H17A C17 H17C 109.5
H17B C17 H17C 109.5
C13 C18 H18A 109.5
C13 C18 H18B 109.5
H18A C18 H18B 109.5
C13 C18 H18C 109.5
H18A C18 H18C 109.5
H18B C18 H18C 109.5
C14 C19 H19A 109.5
C14 C19 H19B 109.5
H19A C19 H19B 109.5
C14 C19 H19C 109.5
H19A C19 H19C 109.5
H19B C19 H19C 109.5
C15 C20 H20A 109.5
C15 C20 H20B 109.5
H20A C20 H20B 109.5
C15 C20 H20C 109.5
H20A C20 H20C 109.5
H20B C20 H20C 109.5
O1 C21 C23 108.5(2)
O1 C21 C22 108.24(19)
C23 C21 C22 109.9(2)
O1 C21 C6 108.74(18)
C23 C21 C6 110.8(2)
C22 C21 C6 110.7(2)
C21 C22 H22A 109.5
C21 C22 H22B 109.5
H22A C22 H22B 109.5
C21 C22 H22C 109.5
H22A C22 H22C 109.5
H22B C22 H22C 109.5
C21 C23 H23A 109.5
C21 C23 H23B 109.5
H23A C23 H23B 109.5
C21 C23 H23C 109.5
H23A C23 H23C 109.5
H23B C23 H23C 109.5

loop_
_geom_bond_atom_site_label_1
_geom_bond_atom_site_label_2
_geom_bond_distance
Ti1 O1 1.8727(16)
Ti1 C1 2.315(2)
Ti1 C2 2.347(2)
Ti1 C5 2.351(2)
Ti1 C13 2.372(2)
Ti1 C12 2.385(2)
Ti1 C15 2.386(2)
Ti1 C11 2.395(2)
Ti1 C14 2.399(2)
Ti1 C4 2.422(2)
Ti1 C3 2.428(2)
O1 C21 1.422(3)
C1 C2 1.416(3)
C1 C5 1.424(3)
C1 C6 1.499(3)
C2 C3 1.419(3)
C2 C7 1.510(3)
C3 C4 1.420(3)
C3 C8 1.501(3)
C4 C5 1.413(3)
C4 C9 1.511(3)
C5 C10 1.506(3)
C6 C21 1.561(3)
C6 H6A 0.9900
C6 H6B 0.9900
C7 H7A 0.9800
C7 H7B 0.9800
C7 H7C 0.9800
C8 H8A 0.9800
C8 H8B 0.9800
C8 H8C 0.9800
C9 H9A 0.9800
C9 H9B 0.9800
C9 H9C 0.9800
C10 H10A 0.9800
C10 H10B 0.9800
C10 H10C 0.9800
C11 C15 1.414(3)
C11 C12 1.415(3)
C11 C16 1.500(3)
C12 C13 1.416(3)
C12 C17 1.501(3)
C13 C14 1.425(3)
C13 C18 1.503(3)
C14 C15 1.415(3)
C14 C19 1.503(3)
C15 C20 1.507(3)
C16 H16A 0.9800
C16 H16B 0.9800
C16 H16C 0.9800
C17 H17A 0.9800
C17 H17B 0.9800
C17 H17C 0.9800
C18 H18A 0.9800
C18 H18B 0.9800
C18 H18C 0.9800
C19 H19A 0.9800
C19 H19B 0.9800
C19 H19C 0.9800
C20 H20A 0.9800
C20 H20B 0.9800
C20 H20C 0.9800
C21 C23 1.516(4)
C21 C22 1.522(3)
C22 H22A 0.9800
C22 H22B 0.9800
C22 H22C 0.9800
C23 H23A 0.9800
C23 H23B 0.9800
C23 H23C 0.9800

loop_
_geom_torsion_atom_site_label_1
_geom_torsion_atom_site_label_2
_geom_torsion_atom_site_label_3
_geom_torsion_atom_site_label_4
_geom_torsion
C1 Ti1 O1 C21 0.9(2)
C2 Ti1 O1 C21 -28.1(2)
C5 Ti1 O1 C21 30.7(2)
C13 Ti1 O1 C21 -145.6(2)
C12 Ti1 O1 C21 -161.1(2)
C15 Ti1 O1 C21 150.24(19)
C11 Ti1 O1 C21 164.2(2)
C14 Ti1 O1 C21 -177.06(18)
C4 Ti1 O1 C21 23.9(2)
C3 Ti1 O1 C21 -20.3(2)
O1 Ti1 C1 C2 -123.56(14)
C5 Ti1 C1 C2 114.80(19)
C13 Ti1 C1 C2 -12.8(2)
C12 Ti1 C1 C2 -83.8(2)
C15 Ti1 C1 C2 122.10(18)
C11 Ti1 C1 C2 -162.35(16)
C14 Ti1 C1 C2 53.9(2)
C4 Ti1 C1 C2 77.60(14)
C3 Ti1 C1 C2 37.16(13)
O1 Ti1 C1 C5 121.65(15)
C2 Ti1 C1 C5 -114.80(19)
C13 Ti1 C1 C5 -127.55(17)
C12 Ti1 C1 C5 161.38(17)
C15 Ti1 C1 C5 7.3(2)
C11 Ti1 C1 C5 82.9(2)
C14 Ti1 C1 C5 -60.9(2)
C4 Ti1 C1 C5 -37.19(13)
C3 Ti1 C1 C5 -77.64(14)
O1 Ti1 C1 C6 -0.72(16)
C2 Ti1 C1 C6 122.8(2)
C5 Ti1 C1 C6 -122.4(2)
C13 Ti1 C1 C6 110.1(2)
C12 Ti1 C1 C6 39.0(3)
C15 Ti1 C1 C6 -115.1(2)
C11 Ti1 C1 C6 -39.5(3)
C14 Ti1 C1 C6 176.77(16)
C4 Ti1 C1 C6 -159.6(2)
C3 Ti1 C1 C6 160.0(2)
C5 C1 C2 C3 -1.2(2)
C6 C1 C2 C3 -172.9(2)
Ti1 C1 C2 C3 -67.34(16)
C5 C1 C2 C7 -177.2(2)
C6 C1 C2 C7 11.0(4)
Ti1 C1 C2 C7 116.7(2)
C5 C1 C2 Ti1 66.16(15)
C6 C1 C2 Ti1 -105.6(2)
O1 Ti1 C2 C1 53.93(14)
C5 Ti1 C2 C1 -38.24(13)
C13 Ti1 C2 C1 172.59(13)
C12 Ti1 C2 C1 139.13(14)
C15 Ti1 C2 C1 -123.12(17)
C11 Ti1 C2 C1 139.2(4)
C14 Ti1 C2 C1 -149.40(13)
C4 Ti1 C2 C1 -79.07(14)
C3 Ti1 C2 C1 -115.42(19)
O1 Ti1 C2 C3 169.36(14)
C1 Ti1 C2 C3 115.42(19)
C5 Ti1 C2 C3 77.19(14)
C13 Ti1 C2 C3 -71.99(15)
C12 Ti1 C2 C3 -105.45(15)
C15 Ti1 C2 C3 -7.7(2)
C11 Ti1 C2 C3 -105.4(4)
C14 Ti1 C2 C3 -33.97(16)
C4 Ti1 C2 C3 36.36(13)
O1 Ti1 C2 C7 -67.3(2)
C1 Ti1 C2 C7 -121.2(3)
C5 Ti1 C2 C7 -159.4(2)
C13 Ti1 C2 C7 51.4(2)
C12 Ti1 C2 C7 17.9(2)
C15 Ti1 C2 C7 115.7(2)
C11 Ti1 C2 C7 18.0(5)
C14 Ti1 C2 C7 89.4(2)
C4 Ti1 C2 C7 159.7(2)
C3 Ti1 C2 C7 123.4(3)
C1 C2 C3 C4 0.9(2)
C7 C2 C3 C4 176.9(2)
Ti1 C2 C3 C4 -63.30(15)
C1 C2 C3 C8 -170.7(2)
C7 C2 C3 C8 5.3(4)
Ti1 C2 C3 C8 125.1(2)
C1 C2 C3 Ti1 64.19(15)
C7 C2 C3 Ti1 -119.8(2)
O1 Ti1 C3 C2 -13.75(17)
C1 Ti1 C3 C2 -38.09(13)
C5 Ti1 C3 C2 -80.42(15)
C13 Ti1 C3 C2 117.20(14)
C12 Ti1 C3 C2 108.10(15)
C15 Ti1 C3 C2 175.67(13)
C11 Ti1 C3 C2 158.09(15)
C14 Ti1 C3 C2 150.99(14)
C4 Ti1 C3 C2 -116.90(19)
O1 Ti1 C3 C4 103.15(14)
C1 Ti1 C3 C4 78.81(14)
C2 Ti1 C3 C4 116.90(19)
C5 Ti1 C3 C4 36.48(13)
C13 Ti1 C3 C4 -125.91(14)
C12 Ti1 C3 C4 -135.00(14)
C15 Ti1 C3 C4 -67.44(15)
C11 Ti1 C3 C4 -85.02(19)
C14 Ti1 C3 C4 -92.11(14)
O1 Ti1 C3 C8 -133.3(2)
C1 Ti1 C3 C8 -157.6(2)
C2 Ti1 C3 C8 -119.6(3)
C5 Ti1 C3 C8 160.0(2)
C13 Ti1 C3 C8 -2.4(2)
C12 Ti1 C3 C8 -11.5(3)
C15 Ti1 C3 C8 56.1(2)
C11 Ti1 C3 C8 38.5(3)
C14 Ti1 C3 C8 31.4(2)
C4 Ti1 C3 C8 123.6(3)
C2 C3 C4 C5 -0.3(2)
C8 C3 C4 C5 171.2(2)
Ti1 C3 C4 C5 -61.52(15)
C2 C3 C4 C9 -172.7(2)
C8 C3 C4 C9 -1.2(4)
Ti1 C3 C4 C9 126.1(2)
C2 C3 C4 Ti1 61.25(15)
C8 C3 C4 Ti1 -127.2(2)
O1 Ti1 C4 C5 11.98(18)
C1 Ti1 C4 C5 38.45(14)
C2 Ti1 C4 C5 80.60(15)
C13 Ti1 C4 C5 -178.79(13)
C12 Ti1 C4 C5 -158.45(15)
C15 Ti1 C4 C5 -120.51(14)
C11 Ti1 C4 C5 -109.53(15)
C14 Ti1 C4 C5 -154.23(15)
C3 Ti1 C4 C5 117.48(19)
O1 Ti1 C4 C3 -105.50(14)
C1 Ti1 C4 C3 -79.02(14)
C2 Ti1 C4 C3 -36.87(13)
C5 Ti1 C4 C3 -117.48(19)
C13 Ti1 C4 C3 63.74(15)
C12 Ti1 C4 C3 84.07(19)
C15 Ti1 C4 C3 122.01(13)
C11 Ti1 C4 C3 132.99(14)
C14 Ti1 C4 C3 88.29(14)
O1 Ti1 C4 C9 131.2(2)
C1 Ti1 C4 C9 157.7(3)
C2 Ti1 C4 C9 -160.1(3)
C5 Ti1 C4 C9 119.3(3)
C13 Ti1 C4 C9 -59.5(3)
C12 Ti1 C4 C9 -39.2(3)
C15 Ti1 C4 C9 -1.3(2)
C11 Ti1 C4 C9 9.7(3)
C14 Ti1 C4 C9 -35.0(2)
C3 Ti1 C4 C9 -123.3(3)
C3 C4 C5 C1 -0.5(2)
C9 C4 C5 C1 172.1(2)
Ti1 C4 C5 C1 -64.01(15)
C3 C4 C5 C10 -176.5(2)
C9 C4 C5 C10 -3.9(4)
Ti1 C4 C5 C10 120.0(2)
C3 C4 C5 Ti1 63.55(15)
C9 C4 C5 Ti1 -123.9(2)
C2 C1 C5 C4 1.0(2)
C6 C1 C5 C4 172.83(19)
Ti1 C1 C5 C4 67.14(15)
C2 C1 C5 C10 177.0(2)
C6 C1 C5 C10 -11.2(4)
Ti1 C1 C5 C10 -116.9(2)
C2 C1 C5 Ti1 -66.13(15)
C6 C1 C5 Ti1 105.7(2)
O1 Ti1 C5 C4 -170.63(14)
C1 Ti1 C5 C4 -115.1(2)
C2 Ti1 C5 C4 -77.04(15)
C13 Ti1 C5 C4 2.2(2)
C12 Ti1 C5 C4 112.2(4)
C15 Ti1 C5 C4 68.98(16)
C11 Ti1 C5 C4 103.71(16)
C14 Ti1 C5 C4 30.75(17)
C3 Ti1 C5 C4 -36.09(13)
O1 Ti1 C5 C1 -55.56(14)
C2 Ti1 C5 C1 38.03(13)
C13 Ti1 C5 C1 117.32(19)
C12 Ti1 C5 C1 -132.7(4)
C15 Ti1 C5 C1 -175.95(13)
C11 Ti1 C5 C1 -141.22(14)
C14 Ti1 C5 C1 145.82(14)
C4 Ti1 C5 C1 115.1(2)
C3 Ti1 C5 C1 78.98(15)
O1 Ti1 C5 C10 66.1(2)
C1 Ti1 C5 C10 121.7(3)
C2 Ti1 C5 C10 159.7(2)
C13 Ti1 C5 C10 -121.0(2)
C12 Ti1 C5 C10 -11.1(5)
C15 Ti1 C5 C10 -54.3(2)
C11 Ti1 C5 C10 -19.6(2)
C14 Ti1 C5 C10 -92.5(2)
C4 Ti1 C5 C10 -123.3(3)
C3 Ti1 C5 C10 -159.4(2)
C2 C1 C6 C21 85.8(3)
C5 C1 C6 C21 -84.5(3)
Ti1 C1 C6 C21 0.6(2)
O1 Ti1 C11 C15 -157.33(14)
C1 Ti1 C11 C15 -119.84(19)
C2 Ti1 C11 C15 116.1(4)
C5 Ti1 C11 C15 -66.90(17)
C13 Ti1 C11 C15 79.06(15)
C12 Ti1 C11 C15 116.2(2)
C14 Ti1 C11 C15 37.48(13)
C4 Ti1 C11 C15 -19.45(18)
C3 Ti1 C11 C15 29.0(2)
O1 Ti1 C11 C12 86.45(14)
C1 Ti1 C11 C12 123.94(19)
C2 Ti1 C11 C12 -0.1(4)
C5 Ti1 C11 C12 176.88(13)
C13 Ti1 C11 C12 -37.16(13)
C15 Ti1 C11 C12 -116.2(2)
C14 Ti1 C11 C12 -78.73(14)
C4 Ti1 C11 C12 -135.67(14)
C3 Ti1 C11 C12 -87.20(19)
O1 Ti1 C11 C16 -34.88(19)
C1 Ti1 C11 C16 2.6(3)
C2 Ti1 C11 C16 -121.4(4)
C5 Ti1 C11 C16 55.6(2)
C13 Ti1 C11 C16 -158.5(2)
C12 Ti1 C11 C16 -121.3(2)
C15 Ti1 C11 C16 122.5(2)
C14 Ti1 C11 C16 159.9(2)
C4 Ti1 C11 C16 103.0(2)
C3 Ti1 C11 C16 151.47(18)
C15 C11 C12 C13 -0.1(2)
C16 C11 C12 C13 179.8(2)
Ti1 C11 C12 C13 64.05(15)
C15 C11 C12 C17 -180.0(2)
C16 C11 C12 C17 -0.1(4)
Ti1 C11 C12 C17 -115.9(2)
C15 C11 C12 Ti1 -64.11(15)
C16 C11 C12 Ti1 115.8(2)
O1 Ti1 C12 C11 -89.29(14)
C1 Ti1 C12 C11 -127.76(18)
C2 Ti1 C12 C11 179.97(13)
C5 Ti1 C12 C11 -10.9(5)
C13 Ti1 C12 C11 116.25(19)
C15 Ti1 C12 C11 37.00(13)
C14 Ti1 C12 C11 78.16(14)
C4 Ti1 C12 C11 83.2(2)
C3 Ti1 C12 C11 132.20(14)
O1 Ti1 C12 C13 154.46(14)
C1 Ti1 C12 C13 115.98(19)
C2 Ti1 C12 C13 63.72(17)
C5 Ti1 C12 C13 -127.2(4)
C15 Ti1 C12 C13 -79.25(15)
C11 Ti1 C12 C13 -116.25(19)
C14 Ti1 C12 C13 -38.09(13)
C4 Ti1 C12 C13 -33.1(2)
C3 Ti1 C12 C13 15.95(18)
O1 Ti1 C12 C17 31.3(2)
C1 Ti1 C12 C17 -7.2(3)
C2 Ti1 C12 C17 -59.4(2)
C5 Ti1 C12 C17 109.7(4)
C13 Ti1 C12 C17 -123.1(3)
C15 Ti1 C12 C17 157.6(2)
C11 Ti1 C12 C17 120.6(3)
C14 Ti1 C12 C17 -161.2(2)
C4 Ti1 C12 C17 -156.21(19)
C3 Ti1 C12 C17 -107.2(2)
C11 C12 C13 C14 1.5(2)
C17 C12 C13 C14 -178.5(2)
Ti1 C12 C13 C14 66.25(15)
C11 C12 C13 C18 174.2(2)
C17 C12 C13 C18 -5.9(4)
Ti1 C12 C13 C18 -121.1(2)
C11 C12 C13 Ti1 -64.71(15)
C17 C12 C13 Ti1 115.2(2)
O1 Ti1 C13 C12 -27.88(16)
C1 Ti1 C13 C12 -127.19(17)
C2 Ti1 C13 C12 -135.13(13)
C5 Ti1 C13 C12 159.88(16)
C15 Ti1 C13 C12 77.90(14)
C11 Ti1 C13 C12 36.94(13)
C14 Ti1 C13 C12 114.5(2)
C4 Ti1 C13 C12 161.31(13)
C3 Ti1 C13 C12 -168.17(13)
O1 Ti1 C13 C14 -142.40(14)
C1 Ti1 C13 C14 118.30(17)
C2 Ti1 C13 C14 110.35(14)
C5 Ti1 C13 C14 45.4(2)
C12 Ti1 C13 C14 -114.5(2)
C15 Ti1 C13 C14 -36.62(13)
C11 Ti1 C13 C14 -77.58(15)
C4 Ti1 C13 C14 46.79(16)
C3 Ti1 C13 C14 77.32(14)
O1 Ti1 C13 C18 94.0(2)
C1 Ti1 C13 C18 -5.3(3)
C2 Ti1 C13 C18 -13.2(2)
C5 Ti1 C13 C18 -78.2(3)
C12 Ti1 C13 C18 121.9(3)
C15 Ti1 C13 C18 -160.2(2)
C11 Ti1 C13 C18 158.8(2)
C14 Ti1 C13 C18 -123.6(3)
C4 Ti1 C13 C18 -76.8(2)
C3 Ti1 C13 C18 -46.3(2)
C12 C13 C14 C15 -2.4(2)
C18 C13 C14 C15 -175.0(2)
Ti1 C13 C14 C15 63.50(15)
C12 C13 C14 C19 165.2(2)
C18 C13 C14 C19 -7.3(4)
Ti1 C13 C14 C19 -128.8(2)
C12 C13 C14 Ti1 -65.94(15)
C18 C13 C14 Ti1 121.5(2)
O1 Ti1 C14 C15 -59.89(18)
C1 Ti1 C14 C15 123.75(17)
C2 Ti1 C14 C15 156.36(12)
C5 Ti1 C14 C15 87.08(15)
C13 Ti1 C14 C15 -116.72(19)
C12 Ti1 C14 C15 -78.76(14)
C11 Ti1 C14 C15 -37.48(13)
C4 Ti1 C14 C15 103.88(13)
C3 Ti1 C14 C15 137.90(13)
O1 Ti1 C14 C13 56.83(19)
C1 Ti1 C14 C13 -119.52(17)
C2 Ti1 C14 C13 -86.92(15)
C5 Ti1 C14 C13 -156.20(13)
C12 Ti1 C14 C13 37.96(13)
C15 Ti1 C14 C13 116.72(19)
C11 Ti1 C14 C13 79.25(14)
C4 Ti1 C14 C13 -139.40(14)
C3 Ti1 C14 C13 -105.38(14)
O1 Ti1 C14 C19 177.6(2)
C1 Ti1 C14 C19 1.2(3)
C2 Ti1 C14 C19 33.8(3)
C5 Ti1 C14 C19 -35.5(3)
C13 Ti1 C14 C19 120.7(3)
C12 Ti1 C14 C19 158.7(3)
C15 Ti1 C14 C19 -122.5(3)
C11 Ti1 C14 C19 -160.0(3)
C4 Ti1 C14 C19 -18.7(2)
C3 Ti1 C14 C19 15.4(2)
C12 C11 C15 C14 -1.5(2)
C16 C11 C15 C14 178.7(2)
Ti1 C11 C15 C14 -65.55(15)
C12 C11 C15 C20 -173.8(2)
C16 C11 C15 C20 6.3(4)
Ti1 C11 C15 C20 122.1(2)
C12 C11 C15 Ti1 64.09(15)
C16 C11 C15 Ti1 -115.8(2)
C13 C14 C15 C11 2.4(2)
C19 C14 C15 C11 -165.1(2)
Ti1 C14 C15 C11 65.45(15)
C13 C14 C15 C20 174.8(2)
C19 C14 C15 C20 7.2(4)
Ti1 C14 C15 C20 -122.2(2)
C13 C14 C15 Ti1 -63.04(15)
C19 C14 C15 Ti1 129.4(2)
O1 Ti1 C15 C11 25.04(15)
C1 Ti1 C15 C11 128.55(17)
C2 Ti1 C15 C11 -158.20(15)
C5 Ti1 C15 C11 133.20(13)
C13 Ti1 C15 C11 -78.36(14)
C12 Ti1 C15 C11 -37.05(13)
C14 Ti1 C15 C11 -115.36(19)
C4 Ti1 C15 C11 165.46(14)
C3 Ti1 C15 C11 -163.00(13)
O1 Ti1 C15 C14 140.40(13)
C1 Ti1 C15 C14 -116.09(18)
C2 Ti1 C15 C14 -42.8(2)
C5 Ti1 C15 C14 -111.44(14)
C13 Ti1 C15 C14 37.00(13)
C12 Ti1 C15 C14 78.31(14)
C11 Ti1 C15 C14 115.36(19)
C4 Ti1 C15 C14 -79.18(14)
C3 Ti1 C15 C14 -47.64(15)
O1 Ti1 C15 C20 -97.2(2)
C1 Ti1 C15 C20 6.3(3)
C2 Ti1 C15 C20 79.6(3)
C5 Ti1 C15 C20 11.0(2)
C13 Ti1 C15 C20 159.4(2)
C12 Ti1 C15 C20 -159.3(2)
C11 Ti1 C15 C20 -122.2(3)
C14 Ti1 C15 C20 122.4(3)
C4 Ti1 C15 C20 43.3(2)
C3 Ti1 C15 C20 74.8(2)
Ti1 O1 C21 C23 -121.3(2)
Ti1 O1 C21 C22 119.5(2)
Ti1 O1 C21 C6 -0.8(3)
C1 C6 C21 O1 -0.1(3)
C1 C6 C21 C23 119.1(2)
C1 C6 C21 C22 -118.8(2)
